data_7047729
loop_
_publ_author_name
'Wang, Yaqin'
'Xu, Xinxin'
'Liu, Luyao'
'Chen, Jin'
'Shi, Guimei'

_publ_section_title
;
 A coordination polymer-derived Co<sub>3</sub>O<sub>4</sub>/Co-N@NMC
 composite material as a Zn-air battery cathode electrocatalyst and
 microwave absorber.
;
_journal_issue 21
_journal_name_full 'Dalton transactions (Cambridge, England : 2003)'
_journal_page_first 7150
_journal_page_last 7157
_journal_paper_doi 10.1039/c8dt03792b
_journal_volume 48
_journal_year 2019
_chemical_formula_sum 'C21 H25 Co1.5 N2 O11'
_chemical_formula_weight 569.83
_space_group_IT_number 2
_space_group_name_Hall '-P 1'
_space_group_name_H-M_alt 'P -1'
_symmetry_cell_setting triclinic
_symmetry_space_group_name_Hall '-P 1'
_symmetry_space_group_name_H-M 'P -1'
_atom_sites_solution_hydrogens geom
_atom_sites_solution_primary direct
_atom_sites_solution_secondary difmap
_audit_creation_method SHELXL-97
_audit_update_record
;
2018-08-29 deposited with the CCDC.
2018-10-03 downloaded from the CCDC.
;
_cell_angle_alpha 69.693(3)
_cell_angle_beta 75.801(2)
_cell_angle_gamma 82.165(2)
_cell_formula_units_Z 2
_cell_length_a 10.1175(2)
_cell_length_b 10.6294(3)
_cell_length_c 12.5269(4)
_cell_measurement_reflns_used 15978
_cell_measurement_temperature 293(2)
_cell_measurement_theta_max 29.07
_cell_measurement_theta_min 3.37
_cell_volume 1222.91(6)
_computing_cell_refinement 'SAINT (Bruker, 1999)'
_computing_data_collection 'SMART (Bruker, 1997)'
_computing_data_reduction SAINT
_computing_molecular_graphics 'SHELXTL-PLUS (Sheldrick, 1990)'
_computing_publication_material SHELXL-97
_computing_structure_refinement 'SHELXL-97 (Sheldrick, 1997)'
_computing_structure_solution 'SHELXS-97 (Sheldrick, 1990)'
_diffrn_ambient_temperature 293(2)
_diffrn_measured_fraction_theta_full 0.871
_diffrn_measured_fraction_theta_max 0.871
_diffrn_measurement_device_type 'Bruker APEX CCD area-detector'
_diffrn_measurement_method '\w scans'
_diffrn_radiation_monochromator graphite
_diffrn_radiation_source 'fine-focus sealed tube'
_diffrn_radiation_type MoK\a
_diffrn_radiation_wavelength 0.71073
_diffrn_reflns_av_R_equivalents 0.0273
_diffrn_reflns_av_sigmaI/netI 0.0374
_diffrn_reflns_limit_h_max 13
_diffrn_reflns_limit_h_min -13
_diffrn_reflns_limit_k_max 13
_diffrn_reflns_limit_k_min -13
_diffrn_reflns_limit_l_max 17
_diffrn_reflns_limit_l_min -16
_diffrn_reflns_number 15978
_diffrn_reflns_theta_full 29.07
_diffrn_reflns_theta_max 29.07
_diffrn_reflns_theta_min 3.37
_exptl_absorpt_coefficient_mu 1.091
_exptl_absorpt_correction_T_max 0.822
_exptl_absorpt_correction_T_min 0.778
_exptl_absorpt_correction_type multi-scan
_exptl_absorpt_process_details 'SADABS (Sheldrick, 1996)'
_exptl_crystal_colour red
_exptl_crystal_density_diffrn 1.547
_exptl_crystal_density_method 'not measured'
_exptl_crystal_description block
_exptl_crystal_F_000 587
_exptl_crystal_size_max 0.23
_exptl_crystal_size_mid 0.2
_exptl_crystal_size_min 0.18
_refine_diff_density_max 0.664
_refine_diff_density_min -0.567
_refine_diff_density_rms 0.074
_refine_ls_extinction_method none
_refine_ls_goodness_of_fit_ref 1.083
_refine_ls_hydrogen_treatment mixed
_refine_ls_matrix_type full
_refine_ls_number_parameters 352
_refine_ls_number_reflns 5713
_refine_ls_number_restraints 15
_refine_ls_restrained_S_all 1.087
_refine_ls_R_factor_all 0.0529
_refine_ls_R_factor_gt 0.0428
_refine_ls_shift/su_max 1.337
_refine_ls_shift/su_mean 0.100
_refine_ls_structure_factor_coef Fsqd
_refine_ls_weighting_details 'calc w=1/[\s^2^(Fo^2^)+(0.1000P)^2^+0.0000P] where P=(Fo^2^+2Fc^2^)/3'
_refine_ls_weighting_scheme calc
_refine_ls_wR_factor_gt 0.1403
_refine_ls_wR_factor_ref 0.1512
_reflns_number_gt 4837
_reflns_number_total 5713
_reflns_threshold_expression >2sigma(I)
_cod_data_source_file c8dt03792b2.cif
_cod_data_source_block 416a
_cod_depositor_comments 'Adding full bibliography for 7047729.cif.'
_cod_original_sg_symbol_H-M P-1
_cod_original_formula_sum 'C21 H25 Co1.50 N2 O11'
_cod_database_code 7047729

loop_
_symmetry_equiv_pos_as_xyz
'x, y, z'
'-x, -y, -z'

loop_
_atom_site_label
_atom_site_type_symbol
_atom_site_fract_x
_atom_site_fract_y
_atom_site_fract_z
_atom_site_U_iso_or_equiv
_atom_site_adp_type
_atom_site_occupancy
_atom_site_symmetry_multiplicity
_atom_site_calc_flag
_atom_site_refinement_flags
Co1 Co 1.0000 0.5000 0.5000 0.02432(15) Uani 1 2 d S
Co2 Co 1.62563(3) 1.27041(3) 0.27945(3) 0.02149(13) Uani 1 1 d .
O7 O 1.55743(19) 1.3055(2) 0.43770(15) 0.0311(4) Uani 1 1 d D
O3 O 1.48019(17) 1.13643(18) 0.30877(17) 0.0300(4) Uani 1 1 d .
O6 O 1.26280(18) 0.69265(18) 0.43139(17) 0.0292(4) Uani 1 1 d .
N1 N 1.7008(2) 1.2545(2) 0.10843(19) 0.0293(5) Uani 1 1 d .
O4 O 1.34576(19) 1.31877(18) 0.30319(16) 0.0285(4) Uani 1 1 d .
O5 O 1.04364(18) 0.70021(17) 0.42609(17) 0.0307(4) Uani 1 1 d .
O9 O 1.2066(2) 0.4383(2) 0.46266(19) 0.0360(5) Uani 1 1 d D
O8 O 0.9673(2) 0.5037(2) 0.33614(18) 0.0373(5) Uani 1 1 d D
N2 N 1.6154(2) 1.4702(2) 0.16940(18) 0.0267(5) Uani 1 1 d .
C9 C 1.1516(2) 0.7545(2) 0.4172(2) 0.0211(5) Uani 1 1 d .
C4 C 1.0159(2) 0.9748(2) 0.3687(2) 0.0214(5) Uani 1 1 d .
H4A H 0.9400 0.9273 0.3804 0.026 Uiso 1 1 calc R
C1 C 1.2419(2) 1.1172(2) 0.33558(19) 0.0190(5) Uani 1 1 d .
C19 C 1.5678(3) 1.5755(3) 0.2067(2) 0.0313(6) Uani 1 1 d .
H19A H 1.5391 1.5595 0.2865 0.038 Uiso 1 1 calc R
C7 C 1.3628(2) 1.1967(2) 0.31556(19) 0.0203(5) Uani 1 1 d .
C15 C 1.6568(3) 1.4914(3) 0.0545(2) 0.0291(6) Uani 1 1 d .
C10 C 1.7431(3) 1.1402(3) 0.0840(3) 0.0363(6) Uani 1 1 d .
H10A H 1.7360 1.0595 0.1455 0.044 Uiso 1 1 calc R
C18 C 1.5592(3) 1.7064(3) 0.1327(3) 0.0377(7) Uani 1 1 d .
C14 C 1.7088(3) 1.3721(3) 0.0195(2) 0.0304(6) Uani 1 1 d .
C5 C 1.1412(2) 0.9053(2) 0.3834(2) 0.0205(5) Uani 1 1 d .
C11 C 1.7965(3) 1.1360(3) -0.0274(3) 0.0394(7) Uani 1 1 d .
C2 C 1.1158(2) 1.1847(2) 0.3217(2) 0.0209(5) Uani 1 1 d .
H2A H 1.1069 1.2778 0.3022 0.025 Uiso 1 1 calc R
C6 C 1.2531(2) 0.9773(2) 0.3664(2) 0.0211(5) Uani 1 1 d .
H6A H 1.3370 0.9318 0.3757 0.025 Uiso 1 1 calc R
C13 C 1.7607(4) 1.3760(3) -0.0940(3) 0.0465(8) Uani 1 1 d .
H13A H 1.7646 1.4575 -0.1545 0.056 Uiso 1 1 calc R
C12 C 1.8065(4) 1.2586(4) -0.1169(3) 0.0500(9) Uani 1 1 d .
H12A H 1.8447 1.2611 -0.1931 0.060 Uiso 1 1 calc R
C17 C 1.6003(4) 1.7257(3) 0.0148(3) 0.0470(8) Uani 1 1 d .
H17A H 1.5943 1.8117 -0.0383 0.056 Uiso 1 1 calc R
C16 C 1.6497(4) 1.6202(3) -0.0245(3) 0.0442(8) Uani 1 1 d .
H16A H 1.6784 1.6345 -0.1040 0.053 Uiso 1 1 calc R
C21 C 1.8426(4) 1.0048(4) -0.0494(3) 0.0588(10) Uani 1 1 d .
H21A H 1.8774 1.0216 -0.1313 0.088 Uiso 1 1 calc R
H21B H 1.7667 0.9484 -0.0231 0.088 Uiso 1 1 calc R
H21C H 1.9132 0.9607 -0.0079 0.088 Uiso 1 1 calc R
C20 C 1.5051(4) 1.8208(3) 0.1794(3) 0.0503(8) Uani 1 1 d .
H20A H 1.5075 1.9037 0.1157 0.076 Uiso 1 1 calc R
H20B H 1.5606 1.8254 0.2299 0.076 Uiso 1 1 calc R
H20C H 1.4127 1.8062 0.2223 0.076 Uiso 1 1 calc R
O1W O 1.6187(3) 0.8866(3) 0.4014(3) 0.0658(8) Uani 1 1 d D
O2W O 0.8535(4) 0.7688(4) 0.2652(4) 0.0984(11) Uani 1 1 d D
C3 C 1.0034(2) 1.1135(2) 0.3370(2) 0.0215(5) Uani 1 1 d .
C8 C 0.8672(2) 1.1860(3) 0.3206(2) 0.0239(5) Uani 1 1 d .
O1 O 0.76892(18) 1.11515(19) 0.33444(17) 0.0324(4) Uani 1 1 d .
O2 O 0.85107(19) 1.31003(18) 0.29407(18) 0.0333(4) Uani 1 1 d .
H7 H 1.677(2) 0.8149(19) 0.405(3) 0.040 Uiso 1 1 d D
H1 H 1.620(2) 1.302(3) 0.472(2) 0.040 Uiso 1 1 d D
H5 H 1.249(3) 0.509(2) 0.444(2) 0.040 Uiso 1 1 d D
H2 H 1.499(2) 1.251(3) 0.484(2) 0.040 Uiso 1 1 d D
H6 H 1.240(3) 0.402(2) 0.4105(19) 0.040 Uiso 1 1 d D
H3 H 0.931(3) 0.5807(13) 0.308(3) 0.040 Uiso 1 1 d D
H4 H 0.927(3) 0.4472(19) 0.326(3) 0.040 Uiso 1 1 d D
H8 H 1.666(3) 0.937(2) 0.417(3) 0.040 Uiso 1 1 d D
H9 H 0.836(3) 0.723(3) 0.226(3) 0.040 Uiso 1 1 d D
H10 H 0.7761(17) 0.798(3) 0.297(3) 0.040 Uiso 1 1 d D

loop_
_atom_site_aniso_label
_atom_site_aniso_U_11
_atom_site_aniso_U_22
_atom_site_aniso_U_33
_atom_site_aniso_U_23
_atom_site_aniso_U_13
_atom_site_aniso_U_12
Co1 0.0216(3) 0.0177(3) 0.0350(3) -0.0103(2) -0.0039(2) -0.00502(18)
Co2 0.0194(2) 0.0204(2) 0.0239(2) -0.00491(15) -0.00506(13) -0.00414(13)
O7 0.0254(10) 0.0423(12) 0.0279(9) -0.0105(8) -0.0080(8) -0.0075(8)
O3 0.0155(9) 0.0288(10) 0.0475(11) -0.0142(9) -0.0059(8) -0.0041(7)
O6 0.0264(10) 0.0207(9) 0.0439(11) -0.0101(8) -0.0148(8) -0.0008(7)
N1 0.0294(12) 0.0334(13) 0.0259(11) -0.0102(9) -0.0049(9) -0.0053(9)
O4 0.0281(10) 0.0202(9) 0.0389(10) -0.0087(8) -0.0085(8) -0.0068(7)
O5 0.0245(10) 0.0184(9) 0.0508(12) -0.0095(8) -0.0104(8) -0.0072(7)
O9 0.0279(10) 0.0295(11) 0.0553(13) -0.0226(10) -0.0030(9) -0.0042(8)
O8 0.0478(13) 0.0281(11) 0.0427(12) -0.0137(9) -0.0162(10) -0.0070(9)
N2 0.0232(11) 0.0275(12) 0.0282(11) -0.0054(9) -0.0068(9) -0.0048(9)
C9 0.0230(12) 0.0212(12) 0.0211(11) -0.0064(9) -0.0065(9) -0.0066(9)
C4 0.0143(11) 0.0242(13) 0.0276(12) -0.0090(10) -0.0042(9) -0.0068(9)
C1 0.0164(11) 0.0207(12) 0.0210(11) -0.0067(9) -0.0040(8) -0.0047(9)
C19 0.0309(14) 0.0289(15) 0.0325(14) -0.0081(11) -0.0049(11) -0.0045(11)
C7 0.0168(11) 0.0243(13) 0.0201(11) -0.0048(9) -0.0057(9) -0.0051(9)
C15 0.0301(14) 0.0306(15) 0.0260(13) -0.0055(11) -0.0078(10) -0.0060(11)
C10 0.0385(16) 0.0349(16) 0.0365(15) -0.0133(12) -0.0069(12) -0.0029(12)
C18 0.0392(17) 0.0310(16) 0.0430(16) -0.0103(13) -0.0100(13) -0.0043(12)
C14 0.0314(14) 0.0327(15) 0.0277(13) -0.0065(11) -0.0068(11) -0.0115(11)
C5 0.0203(11) 0.0200(12) 0.0230(11) -0.0077(9) -0.0053(9) -0.0040(9)
C11 0.0362(16) 0.0479(19) 0.0437(17) -0.0271(15) -0.0066(13) -0.0043(13)
C2 0.0193(11) 0.0169(12) 0.0265(12) -0.0062(9) -0.0067(9) -0.0007(9)
C6 0.0138(11) 0.0222(13) 0.0279(12) -0.0087(10) -0.0048(9) -0.0013(9)
C13 0.061(2) 0.048(2) 0.0266(14) -0.0066(14) -0.0027(14) -0.0162(16)
C12 0.057(2) 0.061(2) 0.0360(17) -0.0262(16) 0.0026(15) -0.0117(17)
C17 0.065(2) 0.0281(17) 0.0410(17) 0.0001(13) -0.0148(16) -0.0035(15)
C16 0.062(2) 0.0374(18) 0.0281(14) -0.0011(13) -0.0111(14) -0.0078(15)
C21 0.071(3) 0.059(2) 0.056(2) -0.0369(19) -0.0100(19) 0.0049(19)
C20 0.059(2) 0.0300(18) 0.058(2) -0.0142(15) -0.0063(17) -0.0004(15)
O1W 0.0708(19) 0.0577(18) 0.0679(17) -0.0110(15) -0.0124(15) -0.0305(14)
O2W 0.093(3) 0.093(3) 0.109(3) -0.040(2) -0.024(2) 0.018(2)
C3 0.0144(11) 0.0274(13) 0.0234(11) -0.0086(10) -0.0043(9) -0.0022(9)
C8 0.0170(11) 0.0333(15) 0.0255(12) -0.0128(11) -0.0073(9) -0.0017(10)
O1 0.0180(9) 0.0351(11) 0.0465(11) -0.0113(9) -0.0137(8) -0.0021(7)
O2 0.0268(10) 0.0248(10) 0.0504(12) -0.0119(9) -0.0154(9) 0.0035(8)

loop_
_atom_type_symbol
_atom_type_description
_atom_type_scat_dispersion_real
_atom_type_scat_dispersion_imag
_atom_type_scat_source
C C 0.0033 0.0016 'International Tables Vol C Tables 4.2.6.8 and 6.1.1.4'
H H 0.0000 0.0000 'International Tables Vol C Tables 4.2.6.8 and 6.1.1.4'
N N 0.0061 0.0033 'International Tables Vol C Tables 4.2.6.8 and 6.1.1.4'
O O 0.0106 0.0060 'International Tables Vol C Tables 4.2.6.8 and 6.1.1.4'
Co Co 0.3494 0.9721 'International Tables Vol C Tables 4.2.6.8 and 6.1.1.4'

loop_
_geom_angle_atom_site_label_1
_geom_angle_atom_site_label_2
_geom_angle_atom_site_label_3
_geom_angle
_geom_angle_site_symmetry_1
_geom_angle_site_symmetry_3
O5 Co1 O5 180.00(12) 2_766 .
O5 Co1 O9 91.76(8) 2_766 2_766
O5 Co1 O9 88.24(8) . 2_766
O5 Co1 O9 88.24(8) 2_766 .
O5 Co1 O9 91.76(8) . .
O9 Co1 O9 180.000(1) 2_766 .
O5 Co1 O8 89.10(8) 2_766 2_766
O5 Co1 O8 90.90(8) . 2_766
O9 Co1 O8 93.45(9) 2_766 2_766
O9 Co1 O8 86.55(9) . 2_766
O5 Co1 O8 90.90(8) 2_766 .
O5 Co1 O8 89.10(8) . .
O9 Co1 O8 86.55(9) 2_766 .
O9 Co1 O8 93.45(9) . .
O8 Co1 O8 180.0 2_766 .
O3 Co2 O7 95.85(8) . .
O3 Co2 O1 91.99(7) . 1_655
O7 Co2 O1 96.35(8) . 1_655
O3 Co2 N2 122.74(8) . .
O7 Co2 N2 98.04(8) . .
O1 Co2 N2 140.43(8) 1_655 .
O3 Co2 N1 88.70(8) . .
O7 Co2 N1 174.38(8) . .
O1 Co2 N1 86.75(8) 1_655 .
N2 Co2 N1 76.68(9) . .
C7 O3 Co2 109.42(15) . .
C10 N1 C14 118.6(2) . .
C10 N1 Co2 125.82(19) . .
C14 N1 Co2 115.53(19) . .
C9 O5 Co1 128.72(16) . .
C15 N2 C19 119.1(2) . .
C15 N2 Co2 116.67(18) . .
C19 N2 Co2 124.25(18) . .
O6 C9 O5 124.7(2) . .
O6 C9 C5 119.4(2) . .
O5 C9 C5 115.8(2) . .
C3 C4 C5 120.7(2) . .
C6 C1 C2 119.2(2) . .
C6 C1 C7 121.5(2) . .
C2 C1 C7 119.3(2) . .
N2 C19 C18 123.5(3) . .
O4 C7 O3 122.2(2) . .
O4 C7 C1 119.7(2) . .
O3 C7 C1 118.0(2) . .
N2 C15 C16 120.4(3) . .
N2 C15 C14 116.3(2) . .
C16 C15 C14 123.3(3) . .
N1 C10 C11 123.6(3) . .
C17 C18 C19 116.6(3) . .
C17 C18 C20 122.2(3) . .
C19 C18 C20 121.2(3) . .
N1 C14 C13 121.2(3) . .
N1 C14 C15 114.7(2) . .
C13 C14 C15 124.1(3) . .
C6 C5 C4 119.0(2) . .
C6 C5 C9 121.6(2) . .
C4 C5 C9 119.4(2) . .
C12 C11 C10 116.6(3) . .
C12 C11 C21 122.2(3) . .
C10 C11 C21 121.2(3) . .
C3 C2 C1 120.3(2) . .
C5 C6 C1 121.0(2) . .
C14 C13 C12 119.3(3) . .
C11 C12 C13 120.6(3) . .
C16 C17 C18 120.8(3) . .
C17 C16 C15 119.8(3) . .
C2 C3 C4 119.9(2) . .
C2 C3 C8 120.6(2) . .
C4 C3 C8 119.5(2) . .
O2 C8 O1 120.9(2) . .
O2 C8 C3 121.6(2) . .
O1 C8 C3 117.5(2) . .
C8 O1 Co2 98.49(16) . 1_455

loop_
_geom_bond_atom_site_label_1
_geom_bond_atom_site_label_2
_geom_bond_distance
_geom_bond_site_symmetry_2
Co1 O5 2.0662(17) 2_766
Co1 O5 2.0662(17) .
Co1 O9 2.092(2) 2_766
Co1 O9 2.092(2) .
Co1 O8 2.144(2) 2_766
Co1 O8 2.144(2) .
Co2 O3 2.0668(17) .
Co2 O7 2.0776(19) .
Co2 O1 2.0852(19) 1_655
Co2 N2 2.098(2) .
Co2 N1 2.148(2) .
O3 C7 1.269(3) .
O6 C9 1.243(3) .
N1 C10 1.343(4) .
N1 C14 1.351(3) .
O4 C7 1.245(3) .
O5 C9 1.268(3) .
N2 C15 1.343(3) .
N2 C19 1.345(3) .
C9 C5 1.505(3) .
C4 C3 1.384(4) .
C4 C5 1.398(3) .
C1 C6 1.396(3) .
C1 C2 1.395(3) .
C1 C7 1.502(3) .
C19 C18 1.383(4) .
C15 C16 1.388(4) .
C15 C14 1.473(4) .
C10 C11 1.381(4) .
C18 C17 1.381(4) .
C18 C20 1.510(4) .
C14 C13 1.377(4) .
C5 C6 1.384(3) .
C11 C12 1.390(5) .
C11 C21 1.505(5) .
C2 C3 1.389(3) .
C13 C12 1.371(5) .
C17 C16 1.364(5) .
C3 C8 1.508(3) .
C8 O2 1.241(3) .
C8 O1 1.271(3) .
O1 Co2 2.0852(19) 1_455
